data_1510983
loop_
_publ_author_name
'Nikelski, T.'
'Schleid, T.'
'Sieke, C.'

_publ_section_title
;
 Pr (B O2)3 und Pr Cl (B O2)2 : zwei meta-Borate des Praseodyms im
 Vergleich
;
_journal_name_full 'Zeitschrift fuer Anorganische und Allgemeine Chemie'
_journal_page_first 819
_journal_page_last 823
_journal_paper_doi 10.1002/1521-3749(200205)628:4<819::AID-ZAAC819>3.0.CO;2-E
_journal_volume 628
_journal_year 2002
_chemical_formula_sum 'B2 Cl O4 Pr'
_chemical_name_systematic 'Pr Cl (B O2)2'
_space_group_IT_number 2
_symmetry_space_group_name_Hall '-P 1'
_symmetry_space_group_name_H-M 'P -1'
_cell_angle_alpha 82.361
_cell_angle_beta 89.173
_cell_angle_gamma 71.98
_cell_formula_units_Z 2
_cell_length_a 4.2056
_cell_length_b 6.5542
_cell_length_c 8.0834
_cell_volume 209.920
_citation_journal_id_ASTM ZAACAB
_cod_data_source_file boron_67.cif
_cod_data_source_block B2Cl1O4Pr1
_cod_original_cell_volume 209.9197
_cod_original_formula_sum 'B2 Cl1 O4 Pr1'
_cod_database_code 1510983

loop_
_symmetry_equiv_pos_as_xyz
x,y,z
-x,-y,-z

loop_
_atom_site_label
_atom_site_type_symbol
_atom_site_fract_x
_atom_site_fract_y
_atom_site_fract_z
_atom_site_occupancy
_atom_site_U_iso_or_equiv
O3 O-2 0.5147 0.6298 0.1855 1 0.0
Cl1 Cl-1 0.8544 0.7972 0.4576 1 0.0
B2 B+3 0.842 0.6482 0.1468 1 0.0
O4 O-2 0.0906 0.4653 0.1796 1 0.0
O1 O-2 0.6314 0.2337 0.2105 1 0.0
O2 O-2 0.8358 0.8485 0.0789 1 0.0
B1 B+3 0.4303 0.4375 0.196 1 0.0
Pr1 Pr+3 0.21005 0.03378 0.22147 1 0.0
